data_7224020
loop_
_publ_author_name
'Maurya, Mannar R.'
'Saini, Neeraj'
'Avecilla, Fernando'

_publ_section_title
;
 Study of temperature dependent three components dynamic covalent assembly
 via Hantzsch reaction catalyzed by dioxido- and
 oxidoperoxidomolybdenum(VI) complexes under solvent free condition
;
_journal_name_full 'RSC Adv.'
_journal_paper_doi 10.1039/C5RA24791H
_journal_year 2016
_chemical_formula_moiety 'C19 H19 Mo N5 O6, C H4 O'
_chemical_formula_sum 'C20 H23 Mo N5 O7'
_chemical_formula_weight 541.37
_chemical_name_systematic
; 
 ? 
;
_space_group_IT_number 14
_symmetry_cell_setting monoclinic
_symmetry_space_group_name_Hall '-P 2ybc'
_symmetry_space_group_name_H-M 'P 1 21/c 1'
_atom_sites_solution_hydrogens geom
_atom_sites_solution_primary direct
_atom_sites_solution_secondary difmap
_audit_creation_method SHELXL-97
_audit_update_record
;
2015-11-10 deposited with the CCDC.
2016-01-21 downloaded from the CCDC.
;
_cell_angle_alpha 90.00
_cell_angle_beta 93.410(2)
_cell_angle_gamma 90.00
_cell_formula_units_Z 4
_cell_length_a 7.4244(2)
_cell_length_b 17.9776(6)
_cell_length_c 16.4764(5)
_cell_measurement_reflns_used 46735
_cell_measurement_temperature 100(2)
_cell_measurement_theta_max 47.725
_cell_measurement_theta_min 4.531
_cell_volume 2195.26(12)
_computing_cell_refinement 'SAINT V7.68A (Bruker: Madison, 2009 ) in Apex2 suite'
_computing_data_collection 'Apex2, Bruker Instrument Service v2010, 1-2'
_computing_data_reduction 'SAINT and XPREP Version 2008/2 (Sheldrick, Bruker AXS Inc.)'
_computing_molecular_graphics 'Bruker SHELXTL'
_computing_publication_material 'Bruker SHELXTL'
_computing_structure_refinement 'XL V2008/4 (G. M. Sheldrick, Acta Cryst. (2008). A64, 112-122)'
_computing_structure_solution 'XS V2008/1 (G. M. Sheldrick, Acta Cryst. (2008). A64, 112-122)'
_diffrn_ambient_temperature 100(2)
_diffrn_measured_fraction_theta_full 0.990
_diffrn_measured_fraction_theta_max 0.990
_diffrn_measurement_device_type 'CCD area detector'
_diffrn_measurement_method 'phi and omega scans'
_diffrn_radiation_monochromator graphite
_diffrn_radiation_source 'fine-focus sealed tube'
_diffrn_radiation_type MoK\a
_diffrn_radiation_wavelength 0.71073
_diffrn_reflns_av_R_equivalents 0.0578
_diffrn_reflns_av_unetI/netI 0.0317
_diffrn_reflns_limit_h_max 9
_diffrn_reflns_limit_h_min -9
_diffrn_reflns_limit_k_max 22
_diffrn_reflns_limit_k_min -22
_diffrn_reflns_limit_l_max 20
_diffrn_reflns_limit_l_min -20
_diffrn_reflns_number 45667
_diffrn_reflns_theta_full 26.37
_diffrn_reflns_theta_max 26.37
_diffrn_reflns_theta_min 1.68
_exptl_absorpt_coefficient_mu 0.650
_exptl_absorpt_correction_T_max 0.9173
_exptl_absorpt_correction_T_min 0.8632
_exptl_absorpt_correction_type multi-scan
_exptl_absorpt_process_details SADABS
_exptl_crystal_colour red
_exptl_crystal_density_diffrn 1.638
_exptl_crystal_density_method 'not measured'
_exptl_crystal_description block
_exptl_crystal_F_000 1104
_exptl_crystal_size_max 0.23
_exptl_crystal_size_mid 0.14
_exptl_crystal_size_min 0.13
_refine_diff_density_max 1.898
_refine_diff_density_min -0.627
_refine_diff_density_rms 0.102
_refine_ls_extinction_method none
_refine_ls_goodness_of_fit_ref 1.052
_refine_ls_hydrogen_treatment mixed
_refine_ls_matrix_type full
_refine_ls_number_parameters 335
_refine_ls_number_reflns 4454
_refine_ls_number_restraints 0
_refine_ls_restrained_S_all 1.052
_refine_ls_R_factor_all 0.0596
_refine_ls_R_factor_gt 0.0464
_refine_ls_shift/su_max 0.001
_refine_ls_shift/su_mean 0.000
_refine_ls_structure_factor_coef Fsqd
_refine_ls_weighting_details 'calc w=1/[\s^2^(Fo^2^)+(0.0584P)^2^+6.1672P] where P=(Fo^2^+2Fc^2^)/3'
_refine_ls_weighting_scheme calc
_refine_ls_wR_factor_gt 0.1159
_refine_ls_wR_factor_ref 0.1226
_reflns_number_gt 3700
_reflns_number_total 4454
_reflns_threshold_expression >2sigma(I)
_cod_data_source_file c5ra24791h2.cif
_cod_data_source_block compound7
_cod_depositor_comments
;
The following automatic conversions were performed:

'_symmetry_cell_setting' value 'Monoclinic' changed to 'monoclinic'
according to
/usr/data/users/saulius/crontab/automatic-downloads/rss-feeds/RSC/lib/dictionaries/cif_core.dic
dictionary named 'cif_core.dic' version 2.4.2 from 2011-04-26.

Automatic conversion script
Id: cif_fix_values 4268 2015-11-12 08:31:59Z antanas 
;
_cod_original_sg_symbol_Hall -P2ybc
_cod_original_sg_symbol_H-M P2(1)/c
_cod_database_code 7224020

loop_
_symmetry_equiv_pos_as_xyz
'x, y, z'
'-x, y+1/2, -z+1/2'
'-x, -y, -z'
'x, -y-1/2, z-1/2'

loop_
_atom_site_label
_atom_site_type_symbol
_atom_site_fract_x
_atom_site_fract_y
_atom_site_fract_z
_atom_site_U_iso_or_equiv
_atom_site_adp_type
_atom_site_occupancy
_atom_site_symmetry_multiplicity
_atom_site_calc_flag
_atom_site_refinement_flags
Mo1 Mo 0.06330(5) 0.209881(19) 0.102372(19) 0.02362(13) Uani 1 1 d .
O1 O 0.2672(4) 0.17467(17) 0.08734(18) 0.0339(7) Uani 1 1 d .
N1 N 0.2590(4) 0.42221(18) 0.1759(2) 0.0253(7) Uani 1 1 d .
O1M O 0.5542(14) 0.3347(4) -0.2129(6) 0.159(3) Uani 1 1 d .
H1M H 0.5853 0.2978 -0.1863 0.239 Uiso 1 1 calc R
C1M C 0.5034(7) 0.3887(3) -0.1623(4) 0.0479(14) Uani 1 1 d .
H1M1 H 0.5333 0.3742 -0.1070 0.072 Uiso 1 1 calc R
H1M2 H 0.3755 0.3963 -0.1699 0.072 Uiso 1 1 calc R
H1M3 H 0.5652 0.4340 -0.1739 0.072 Uiso 1 1 calc R
C1 C 0.1929(5) 0.3663(2) 0.1287(2) 0.0241(8) Uani 1 1 d .
N2 N 0.2912(5) 0.48486(18) 0.1296(2) 0.0268(7) Uani 1 1 d .
C2 C 0.1821(5) 0.3913(2) 0.0482(2) 0.0242(8) Uani 1 1 d .
O2 O 0.0347(5) 0.1871(2) 0.2143(2) 0.0477(9) Uani 1 1 d .
O3 O -0.0468(5) 0.1347(2) 0.1624(2) 0.0522(10) Uani 1 1 d .
N3 N 0.0668(4) 0.27886(18) -0.00823(19) 0.0243(7) Uani 1 1 d .
C3 C 0.2467(5) 0.4664(2) 0.0537(2) 0.0257(8) Uani 1 1 d .
O4 O -0.0719(4) 0.15287(17) 0.01400(16) 0.0312(7) Uani 1 1 d .
N4 N 0.0028(5) 0.2413(2) -0.0791(2) 0.0281(7) Uani 1 1 d .
C4 C 0.2724(6) 0.5229(2) -0.0109(3) 0.0333(10) Uani 1 1 d .
H4A H 0.3290 0.5664 0.0130 0.050 Uiso 1 1 calc R
H4B H 0.1573 0.5362 -0.0364 0.050 Uiso 1 1 calc R
H4C H 0.3475 0.5026 -0.0509 0.050 Uiso 1 1 calc R
O5 O 0.1473(4) 0.30319(15) 0.16012(16) 0.0269(6) Uani 1 1 d .
C5 C 0.1140(5) 0.3483(2) -0.0198(2) 0.0263(9) Uani 1 1 d .
N5 N -0.2073(6) 0.1150(3) -0.2702(2) 0.0451(11) Uani 1 1 d .
H5 H -0.2161 0.1335 -0.3184 0.054 Uiso 1 1 calc R
O6 O -0.1959(4) 0.2764(2) 0.10685(18) 0.0409(8) Uani 1 1 d .
C6 C 0.0954(7) 0.3824(3) -0.1029(2) 0.0350(10) Uani 1 1 d .
H6A H 0.2112 0.3836 -0.1259 0.052 Uiso 1 1 calc R
H6B H 0.0497 0.4321 -0.0990 0.052 Uiso 1 1 calc R
H6C H 0.0134 0.3532 -0.1371 0.052 Uiso 1 1 calc R
C7 C -0.0617(5) 0.1776(2) -0.0614(2) 0.0266(9) Uani 1 1 d .
C8 C -0.1306(5) 0.1279(2) -0.1276(2) 0.0285(9) Uani 1 1 d .
C9 C -0.1790(6) 0.0555(3) -0.1145(3) 0.0344(10) Uani 1 1 d .
H9 H -0.163(7) 0.037(3) -0.066(3) 0.039(14) Uiso 1 1 d .
C10 C -0.2418(6) 0.0129(3) -0.1809(3) 0.0450(13) Uani 1 1 d .
H10 H -0.2744 -0.0365 -0.1741 0.054 Uiso 1 1 calc R
C11 C -0.2548(7) 0.0450(4) -0.2563(3) 0.0496(14) Uani 1 1 d .
H11 H -0.282(7) 0.019(3) -0.306(3) 0.049(15) Uiso 1 1 d .
C12 C -0.1458(6) 0.1552(3) -0.2069(3) 0.0337(10) Uani 1 1 d .
H12 H -0.095(7) 0.203(3) -0.218(3) 0.040(14) Uiso 1 1 d .
C13 C 0.2873(5) 0.4254(2) 0.2626(2) 0.0239(8) Uani 1 1 d .
C14 C 0.2559(6) 0.4918(2) 0.3019(2) 0.0271(9) Uani 1 1 d .
H14 H 0.210(6) 0.529(3) 0.273(3) 0.024(11) Uiso 1 1 d .
C15 C 0.2870(6) 0.4952(3) 0.3854(3) 0.0317(10) Uani 1 1 d .
H15 H 0.271(7) 0.536(3) 0.411(3) 0.040(14) Uiso 1 1 d .
C16 C 0.3476(6) 0.4335(3) 0.4295(3) 0.0319(9) Uani 1 1 d .
H16 H 0.366(6) 0.437(3) 0.486(3) 0.030(12) Uiso 1 1 d .
C17 C 0.3755(6) 0.3675(3) 0.3889(3) 0.0300(9) Uani 1 1 d .
H17 H 0.418(6) 0.328(3) 0.416(3) 0.029(12) Uiso 1 1 d .
C18 C 0.3473(6) 0.3628(2) 0.3056(3) 0.0276(9) Uani 1 1 d .
H18 H 0.365(6) 0.317(3) 0.275(3) 0.025(11) Uiso 1 1 d .
C19 C -0.3695(8) 0.2603(4) 0.0733(5) 0.075(2) Uani 1 1 d .
H19A H -0.3844 0.2816 0.0199 0.112 Uiso 1 1 calc R
H19B H -0.4576 0.2810 0.1072 0.112 Uiso 1 1 calc R
H19C H -0.3852 0.2074 0.0699 0.112 Uiso 1 1 calc R

loop_
_atom_site_aniso_label
_atom_site_aniso_U_11
_atom_site_aniso_U_22
_atom_site_aniso_U_33
_atom_site_aniso_U_23
_atom_site_aniso_U_13
_atom_site_aniso_U_12
Mo1 0.0302(2) 0.0234(2) 0.01750(18) -0.00099(14) 0.00320(13) -0.00401(14)
O1 0.0359(17) 0.0332(17) 0.0326(16) -0.0036(13) 0.0025(13) 0.0028(13)
N1 0.0302(18) 0.0234(17) 0.0226(17) 0.0014(14) 0.0044(13) -0.0018(14)
O1M 0.166(8) 0.096(5) 0.218(9) -0.001(6) 0.041(7) -0.039(5)
C1M 0.048(3) 0.028(2) 0.071(4) -0.027(2) 0.034(3) -0.026(2)
C1 0.0251(19) 0.023(2) 0.0245(19) -0.0027(16) 0.0017(15) 0.0007(16)
N2 0.0352(19) 0.0190(17) 0.0266(17) 0.0015(14) 0.0046(14) -0.0010(14)
C2 0.028(2) 0.024(2) 0.0212(19) 0.0006(16) 0.0027(15) 0.0010(16)
O2 0.066(2) 0.042(2) 0.0363(18) 0.0042(16) 0.0119(17) -0.0082(17)
O3 0.065(2) 0.060(2) 0.0320(18) 0.0103(17) 0.0085(16) -0.018(2)
N3 0.0291(17) 0.0266(18) 0.0176(15) -0.0035(13) 0.0041(13) -0.0014(14)
C3 0.027(2) 0.025(2) 0.026(2) 0.0022(16) 0.0065(16) 0.0021(16)
O4 0.0418(17) 0.0331(17) 0.0193(14) -0.0024(12) 0.0061(12) -0.0098(13)
N4 0.0349(19) 0.0309(19) 0.0185(16) -0.0061(14) 0.0028(14) -0.0013(16)
C4 0.042(3) 0.028(2) 0.030(2) 0.0045(18) 0.0041(19) -0.0044(19)
O5 0.0401(16) 0.0218(15) 0.0188(13) 0.0003(11) 0.0013(12) -0.0054(12)
C5 0.027(2) 0.029(2) 0.0225(19) 0.0017(17) 0.0048(15) 0.0047(17)
N5 0.043(2) 0.060(3) 0.032(2) -0.019(2) -0.0003(17) 0.004(2)
O6 0.0262(15) 0.070(2) 0.0268(16) -0.0084(15) 0.0025(12) 0.0020(15)
C6 0.055(3) 0.029(2) 0.020(2) 0.0044(17) 0.0010(19) -0.004(2)
C7 0.027(2) 0.034(2) 0.0188(19) -0.0035(17) 0.0037(15) 0.0016(17)
C8 0.024(2) 0.036(2) 0.025(2) -0.0073(18) 0.0021(16) 0.0007(17)
C9 0.031(2) 0.037(3) 0.036(3) -0.007(2) 0.0046(19) -0.0026(19)
C10 0.032(2) 0.036(3) 0.067(4) -0.023(3) 0.005(2) -0.003(2)
C11 0.035(3) 0.077(4) 0.037(3) -0.031(3) -0.001(2) 0.008(3)
C12 0.033(2) 0.042(3) 0.026(2) -0.008(2) 0.0042(17) -0.001(2)
C13 0.0234(19) 0.028(2) 0.0209(19) 0.0009(16) 0.0034(15) -0.0043(16)
C14 0.034(2) 0.024(2) 0.025(2) 0.0009(17) 0.0045(17) -0.0001(17)
C15 0.040(3) 0.031(2) 0.024(2) -0.0061(18) 0.0051(18) 0.0014(19)
C16 0.037(2) 0.037(2) 0.022(2) -0.0035(18) 0.0033(17) -0.0051(19)
C17 0.035(2) 0.027(2) 0.028(2) 0.0030(18) -0.0016(17) -0.0005(18)
C18 0.031(2) 0.024(2) 0.028(2) -0.0014(18) -0.0001(16) -0.0007(17)
C19 0.039(3) 0.078(5) 0.106(6) -0.016(4) -0.011(3) 0.001(3)

loop_
_atom_type_symbol
_atom_type_description
_atom_type_scat_dispersion_real
_atom_type_scat_dispersion_imag
_atom_type_scat_source
C C 0.0033 0.0016 'International Tables Vol C Tables 4.2.6.8 and 6.1.1.4'
H H 0.0000 0.0000 'International Tables Vol C Tables 4.2.6.8 and 6.1.1.4'
N N 0.0061 0.0033 'International Tables Vol C Tables 4.2.6.8 and 6.1.1.4'
O O 0.0106 0.0060 'International Tables Vol C Tables 4.2.6.8 and 6.1.1.4'
Mo Mo -1.6832 0.6857 'International Tables Vol C Tables 4.2.6.8 and 6.1.1.4'

loop_
_geom_angle_atom_site_label_1
_geom_angle_atom_site_label_2
_geom_angle_atom_site_label_3
_geom_angle
O1 Mo1 O3 103.31(17)
O1 Mo1 O2 102.42(16)
O3 Mo1 O2 42.77(15)
O1 Mo1 O4 96.76(14)
O3 Mo1 O4 78.50(14)
O2 Mo1 O4 120.80(14)
O1 Mo1 O5 97.35(14)
O3 Mo1 O5 118.76(14)
O2 Mo1 O5 76.79(13)
O4 Mo1 O5 154.19(12)
O1 Mo1 N3 92.02(14)
O3 Mo1 N3 149.48(14)
O2 Mo1 N3 157.55(14)
O4 Mo1 N3 73.54(12)
O5 Mo1 N3 84.45(11)
O1 Mo1 O6 168.61(14)
O3 Mo1 O6 88.05(16)
O2 Mo1 O6 86.48(14)
O4 Mo1 O6 84.49(12)
O5 Mo1 O6 77.57(12)
N3 Mo1 O6 77.43(12)
C1 N1 N2 111.0(3)
C1 N1 C13 129.2(3)
N2 N1 C13 119.7(3)
C1M O1M H1M 109.5
O1M C1M H1M1 109.5
O1M C1M H1M2 109.5
H1M1 C1M H1M2 109.5
O1M C1M H1M3 109.5
H1M1 C1M H1M3 109.5
H1M2 C1M H1M3 109.5
O5 C1 N1 121.1(3)
O5 C1 C2 131.1(4)
N1 C1 C2 107.8(3)
C3 N2 N1 105.9(3)
C1 C2 C5 124.5(4)
C1 C2 C3 104.1(3)
C5 C2 C3 131.4(4)
O3 O2 Mo1 67.74(19)
O2 O3 Mo1 69.5(2)
C5 N3 N4 114.6(3)
C5 N3 Mo1 132.1(3)
N4 N3 Mo1 113.3(2)
N2 C3 C2 111.2(3)
N2 C3 C4 118.0(4)
C2 C3 C4 130.8(4)
C7 O4 Mo1 117.1(3)
C7 N4 N3 110.7(3)
C3 C4 H4A 109.5
C3 C4 H4B 109.5
H4A C4 H4B 109.5
C3 C4 H4C 109.5
H4A C4 H4C 109.5
H4B C4 H4C 109.5
C1 O5 Mo1 128.4(2)
N3 C5 C2 119.1(4)
N3 C5 C6 120.7(4)
C2 C5 C6 120.3(4)
C12 N5 C11 117.5(5)
C12 N5 H5 121.2
C11 N5 H5 121.2
C19 O6 Mo1 129.8(4)
C5 C6 H6A 109.5
C5 C6 H6B 109.5
H6A C6 H6B 109.5
C5 C6 H6C 109.5
H6A C6 H6C 109.5
H6B C6 H6C 109.5
N4 C7 O4 123.8(4)
N4 C7 C8 119.3(4)
O4 C7 C8 116.9(4)
C9 C8 C12 118.4(4)
C9 C8 C7 122.7(4)
C12 C8 C7 118.9(4)
C8 C9 C10 118.4(5)
C8 C9 H9 119(3)
C10 C9 H9 123(3)
C11 C10 C9 118.9(5)
C11 C10 H10 120.5
C9 C10 H10 120.5
N5 C11 C10 123.4(5)
N5 C11 H11 111(3)
C10 C11 H11 125(3)
N5 C12 C8 123.3(5)
N5 C12 H12 117(3)
C8 C12 H12 119(3)
C14 C13 C18 121.2(4)
C14 C13 N1 118.8(4)
C18 C13 N1 120.0(4)
C15 C14 C13 118.8(4)
C15 C14 H14 123(3)
C13 C14 H14 118(3)
C14 C15 C16 121.0(4)
C14 C15 H15 120(3)
C16 C15 H15 119(3)
C17 C16 C15 119.0(4)
C17 C16 H16 121(3)
C15 C16 H16 120(3)
C18 C17 C16 121.1(4)
C18 C17 H17 119(3)
C16 C17 H17 120(3)
C17 C18 C13 118.9(4)
C17 C18 H18 123(3)
C13 C18 H18 118(3)
O6 C19 H19A 109.5
O6 C19 H19B 109.5
H19A C19 H19B 109.5
O6 C19 H19C 109.5
H19A C19 H19C 109.5
H19B C19 H19C 109.5

loop_
_geom_bond_atom_site_label_1
_geom_bond_atom_site_label_2
_geom_bond_distance
Mo1 O1 1.673(3)
Mo1 O3 1.890(3)
Mo1 O2 1.913(3)
Mo1 O4 2.001(3)
Mo1 O5 2.009(3)
Mo1 N3 2.206(3)
Mo1 O6 2.271(3)
N1 C1 1.346(5)
N1 N2 1.389(5)
N1 C13 1.433(5)
O1M C1M 1.348(9)
O1M H1M 0.8200
C1M H1M1 0.9600
C1M H1M2 0.9600
C1M H1M3 0.9600
C1 O5 1.300(5)
C1 C2 1.400(5)
N2 C3 1.318(5)
C2 C5 1.429(6)
C2 C3 1.432(6)
O2 O3 1.387(5)
N3 C5 1.314(5)
N3 N4 1.407(4)
C3 C4 1.493(6)
O4 C7 1.325(5)
N4 C7 1.281(6)
C4 H4A 0.9600
C4 H4B 0.9600
C4 H4C 0.9600
C5 C6 1.499(5)
N5 C12 1.327(6)
N5 C11 1.330(8)
N5 H5 0.8600
O6 C19 1.401(6)
C6 H6A 0.9600
C6 H6B 0.9600
C6 H6C 0.9600
C7 C8 1.479(6)
C8 C9 1.370(7)
C8 C12 1.394(6)
C9 C10 1.392(7)
C9 H9 0.87(5)
C10 C11 1.368(8)
C10 H10 0.9300
C11 H11 0.96(6)
C12 H12 0.96(5)
C13 C14 1.385(6)
C13 C18 1.388(6)
C14 C15 1.383(6)
C14 H14 0.88(4)
C15 C16 1.387(6)
C15 H15 0.85(5)
C16 C17 1.384(6)
C16 H16 0.94(5)
C17 C18 1.379(6)
C17 H17 0.89(5)
C18 H18 0.98(5)
C19 H19A 0.9600
C19 H19B 0.9600
C19 H19C 0.9600

loop_
_geom_hbond_atom_site_label_D
_geom_hbond_atom_site_label_H
_geom_hbond_atom_site_label_A
_geom_hbond_distance_DH
_geom_hbond_distance_HA
_geom_hbond_distance_DA
_geom_hbond_angle_DHA
_geom_hbond_site_symmetry_A
N5 H5 O6 0.86 2.05 2.819(6) 149.0 4_565

loop_
_geom_torsion_atom_site_label_1
_geom_torsion_atom_site_label_2
_geom_torsion_atom_site_label_3
_geom_torsion_atom_site_label_4
_geom_torsion
N2 N1 C1 O5 -177.5(3)
C13 N1 C1 O5 -1.5(6)
N2 N1 C1 C2 0.7(4)
C13 N1 C1 C2 176.8(4)
C1 N1 N2 C3 -0.9(4)
C13 N1 N2 C3 -177.4(3)
O5 C1 C2 C5 -0.4(7)
N1 C1 C2 C5 -178.4(4)
O5 C1 C2 C3 177.7(4)
N1 C1 C2 C3 -0.3(4)
O1 Mo1 O2 O3 -96.3(3)
O4 Mo1 O2 O3 9.5(3)
O5 Mo1 O2 O3 169.0(3)
N3 Mo1 O2 O3 134.9(4)
O6 Mo1 O2 O3 90.9(2)
O1 Mo1 O3 O2 94.0(2)
O4 Mo1 O3 O2 -171.7(3)
O5 Mo1 O3 O2 -12.3(3)
N3 Mo1 O3 O2 -147.8(3)
O6 Mo1 O3 O2 -86.9(2)
O1 Mo1 N3 C5 -94.9(4)
O3 Mo1 N3 C5 144.2(4)
O2 Mo1 N3 C5 35.6(6)
O4 Mo1 N3 C5 168.7(4)
O5 Mo1 N3 C5 2.3(4)
O6 Mo1 N3 C5 80.8(4)
O1 Mo1 N3 N4 86.6(3)
O3 Mo1 N3 N4 -34.3(4)
O2 Mo1 N3 N4 -143.0(4)
O4 Mo1 N3 N4 -9.9(2)
O5 Mo1 N3 N4 -176.2(3)
O6 Mo1 N3 N4 -97.8(3)
N1 N2 C3 C2 0.7(4)
N1 N2 C3 C4 -178.3(3)
C1 C2 C3 N2 -0.2(4)
C5 C2 C3 N2 177.7(4)
C1 C2 C3 C4 178.6(4)
C5 C2 C3 C4 -3.6(7)
O1 Mo1 O4 C7 -79.0(3)
O3 Mo1 O4 C7 178.7(3)
O2 Mo1 O4 C7 172.1(3)
O5 Mo1 O4 C7 43.7(4)
N3 Mo1 O4 C7 11.1(3)
O6 Mo1 O4 C7 89.6(3)
C5 N3 N4 C7 -171.7(4)
Mo1 N3 N4 C7 7.1(4)
N1 C1 O5 Mo1 -175.2(3)
C2 C1 O5 Mo1 7.0(6)
O1 Mo1 O5 C1 85.0(3)
O3 Mo1 O5 C1 -165.4(3)
O2 Mo1 O5 C1 -173.9(4)
O4 Mo1 O5 C1 -37.6(5)
N3 Mo1 O5 C1 -6.4(3)
O6 Mo1 O5 C1 -84.7(3)
N4 N3 C5 C2 -179.5(3)
Mo1 N3 C5 C2 1.9(6)
N4 N3 C5 C6 1.0(5)
Mo1 N3 C5 C6 -177.6(3)
C1 C2 C5 N3 -4.1(6)
C3 C2 C5 N3 178.4(4)
C1 C2 C5 C6 175.4(4)
C3 C2 C5 C6 -2.1(7)
O1 Mo1 O6 C19 111.4(8)
O3 Mo1 O6 C19 -64.1(5)
O2 Mo1 O6 C19 -106.9(5)
O4 Mo1 O6 C19 14.5(5)
O5 Mo1 O6 C19 175.8(5)
N3 Mo1 O6 C19 88.8(5)
N3 N4 C7 O4 2.4(6)
N3 N4 C7 C8 -177.9(3)
Mo1 O4 C7 N4 -12.0(5)
Mo1 O4 C7 C8 168.3(3)
N4 C7 C8 C9 171.0(4)
O4 C7 C8 C9 -9.3(6)
N4 C7 C8 C12 -8.4(6)
O4 C7 C8 C12 171.3(4)
C12 C8 C9 C10 -0.3(6)
C7 C8 C9 C10 -179.7(4)
C8 C9 C10 C11 -0.8(7)
C12 N5 C11 C10 -0.6(7)
C9 C10 C11 N5 1.2(8)
C11 N5 C12 C8 -0.6(7)
C9 C8 C12 N5 1.0(7)
C7 C8 C12 N5 -179.5(4)
C1 N1 C13 C14 -143.3(4)
N2 N1 C13 C14 32.5(5)
C1 N1 C13 C18 37.5(6)
N2 N1 C13 C18 -146.7(4)
C18 C13 C14 C15 0.6(6)
N1 C13 C14 C15 -178.6(4)
C13 C14 C15 C16 -0.3(7)
C14 C15 C16 C17 -0.5(7)
C15 C16 C17 C18 1.2(7)
C16 C17 C18 C13 -1.0(6)
C14 C13 C18 C17 0.1(6)
N1 C13 C18 C17 179.2(4)
